data_7021747
loop_
_publ_author_name
'Rajakannu, Palanisamy'
'Elumalai, Palani'
'Shankar, Bhaskaran'
'Hussain, Firasat'
'Sathiyendiran, Malaichamy'

_publ_section_title
;
 Rhenium(i) based metallocalix[4]arenes decorated with free functionalized
 benzimidazolyl units.
;
_journal_issue 32
_journal_name_full 'Dalton transactions (Cambridge, England : 2003)'
_journal_page_first 11359
_journal_page_last 11362
_journal_paper_doi 10.1039/c3dt51096d
_journal_volume 42
_journal_year 2013
_chemical_formula_moiety 'C48 H38 N6 O12 Re2 S3'
_chemical_formula_sum 'C48 H38 N6 O12 Re2 S3'
_chemical_formula_weight 1359.42
_chemical_name_systematic
;
 ?
;
_space_group_IT_number 2
_symmetry_cell_setting triclinic
_symmetry_space_group_name_Hall '-P 1'
_symmetry_space_group_name_H-M 'P -1'
_atom_sites_solution_hydrogens geom
_atom_sites_solution_primary direct
_atom_sites_solution_secondary difmap
_audit_creation_method SHELXL-97
_cell_angle_alpha 107.672(2)
_cell_angle_beta 90.2800(10)
_cell_angle_gamma 100.230(2)
_cell_formula_units_Z 4
_cell_length_a 12.8639(2)
_cell_length_b 21.2643(4)
_cell_length_c 21.5350(4)
_cell_measurement_reflns_used 20613
_cell_measurement_temperature 295(2)
_cell_measurement_theta_max 27.96
_cell_measurement_theta_min 2.84
_cell_volume 5512.64(18)
_computing_cell_refinement 'CrysAlis PRO (Oxford Diffraction, 2007)'
_computing_data_collection 'CrysAlis PRO (Oxford Diffraction, 2007)'
_computing_data_reduction 'CrysAlis PRO (Oxford Diffraction, 2007)'
_computing_molecular_graphics 'PLATON (Spek, 2009)'
_computing_publication_material 'SHELXL-97 (Sheldrick, 2008)'
_computing_structure_refinement 'SHELXL-97 (Sheldrick, 2008)'
_computing_structure_solution 'SHELXS97 (Sheldrick, 2008)'
_diffrn_ambient_temperature 295(2)
_diffrn_detector_area_resol_mean 15.9853
_diffrn_measured_fraction_theta_full 0.992
_diffrn_measured_fraction_theta_max 0.992
_diffrn_measurement_device_type 'Oxford Diffraction Xcalibur Sapphire3'
_diffrn_measurement_method 'w scan'
_diffrn_radiation_monochromator graphite
_diffrn_radiation_source 'fine-focus sealed tube'
_diffrn_radiation_type MoK\a
_diffrn_radiation_wavelength 0.71073
_diffrn_reflns_av_R_equivalents 0.0362
_diffrn_reflns_av_unetI/netI 0.0530
_diffrn_reflns_limit_h_max 17
_diffrn_reflns_limit_h_min -17
_diffrn_reflns_limit_k_max 28
_diffrn_reflns_limit_k_min -27
_diffrn_reflns_limit_l_max 28
_diffrn_reflns_limit_l_min -28
_diffrn_reflns_number 85834
_diffrn_reflns_theta_full 27.96
_diffrn_reflns_theta_max 27.96
_diffrn_reflns_theta_min 2.84
_diffrn_standards_decay_% 0
_diffrn_standards_interval_count 0
_diffrn_standards_interval_time 0
_diffrn_standards_number 0
_exptl_absorpt_coefficient_mu 4.563
_exptl_absorpt_correction_T_max 0.64
_exptl_absorpt_correction_T_min 0.34
_exptl_absorpt_correction_type multi-scan
_exptl_absorpt_process_details
;
CrysAlisPro, Agilent Technologies,
Version 1.171.34.49 (release 20-01-2011 CrysAlis171 .NET)
(compiled Jan 20 2011,15:58:25)
Empirical absorption correction using spherical harmonics,
 implemented in SCALE3 ABSPACK scaling algorithm.
;
_exptl_crystal_colour 'dark brown'
_exptl_crystal_density_diffrn 1.638
_exptl_crystal_density_method 'not measured'
_exptl_crystal_description prism
_exptl_crystal_F_000 2648
_exptl_crystal_size_max 0.25
_exptl_crystal_size_mid 0.14
_exptl_crystal_size_min 0.10
_platon_squeeze_details
;

The solvent accessible cavity is that of the solvent toluene molecules
(estimated volume 189 \%A^3^) for which no reasonable model could be 
developed. Therefore, the observed structure amplitudes were modified 
by PLATON (Spek, 1990) to eliminate the diffuse electron density in the 
cavity. The solvent is included only in the scheme and not in the formula, 
FW, density, etc., and is also not included in the refined model.

;
_refine_diff_density_max 3.264
_refine_diff_density_min -1.398
_refine_diff_density_rms 0.197
_refine_ls_extinction_method none
_refine_ls_goodness_of_fit_ref 1.060
_refine_ls_hydrogen_treatment constr
_refine_ls_matrix_type full
_refine_ls_number_parameters 1291
_refine_ls_number_reflns 26285
_refine_ls_number_restraints 0
_refine_ls_restrained_S_all 1.060
_refine_ls_R_factor_all 0.0923
_refine_ls_R_factor_gt 0.0607
_refine_ls_shift/su_max 0.002
_refine_ls_shift/su_mean 0.000
_refine_ls_structure_factor_coef Fsqd
_refine_ls_weighting_details 'calc w=1/[\s^2^(Fo^2^)+(0.0903P)^2^+14.5548P] where P=(Fo^2^+2Fc^2^)/3'
_refine_ls_weighting_scheme calc
_refine_ls_wR_factor_gt 0.1580
_refine_ls_wR_factor_ref 0.1723
_reflns_number_gt 18702
_reflns_number_total 26285
_reflns_threshold_expression >2sigma(I)
_cod_data_source_file c3dt51096d.txt
_cod_data_source_block shelxl
_cod_original_cell_volume 5512.64(17)
_cod_original_sg_symbol_H-M P-1
_cod_database_code 7021747

loop_
_symmetry_equiv_pos_as_xyz
'x, y, z'
'-x, -y, -z'

loop_
_atom_site_label
_atom_site_type_symbol
_atom_site_fract_x
_atom_site_fract_y
_atom_site_fract_z
_atom_site_U_iso_or_equiv
_atom_site_adp_type
_atom_site_occupancy
_atom_site_symmetry_multiplicity
_atom_site_calc_flag
_atom_site_refinement_flags
Re3 Re -0.21306(2) 0.722500(19) 0.081350(15) 0.04130(10) Uani 1 1 d .
Re4 Re 0.30966(3) 0.62706(2) -0.102165(16) 0.05363(12) Uani 1 1 d .
S1 S 0.28440(19) 0.51732(13) -0.00092(11) 0.0559(6) Uani 1 1 d .
S2 S -0.16282(16) 0.60645(12) 0.16800(11) 0.0463(5) Uani 1 1 d .
S6 S 0.4274(3) 0.8411(2) 0.35110(19) 0.0997(11) Uani 1 1 d .
O12 O -0.2825(6) 0.8533(4) 0.1565(4) 0.077(2) Uani 1 1 d .
O13 O -0.3998(5) 0.6457(4) 0.1315(3) 0.0596(17) Uani 1 1 d .
O14 O -0.1450(4) 0.6375(3) 0.0287(3) 0.0473(14) Uani 1 1 d .
O15 O -0.0785(4) 0.7629(3) 0.0380(3) 0.0484(14) Uani 1 1 d .
O16 O 0.2250(4) 0.7076(3) -0.0675(3) 0.0555(16) Uani 1 1 d .
O17 O 0.1589(4) 0.5821(3) -0.0782(3) 0.0560(16) Uani 1 1 d .
O18 O 0.1112(5) 0.8075(3) -0.0133(3) 0.0593(17) Uani 1 1 d .
H18 H 0.0693 0.8309 0.0052 0.089 Uiso 1 1 d R
O19 O -0.0368(5) 0.5360(4) -0.0349(4) 0.072(2) Uani 1 1 d .
H19 H 0.0047 0.5132 -0.0548 0.108 Uiso 1 1 d R
O20 O 0.5046(6) 0.7165(5) -0.1334(4) 0.093(3) Uani 1 1 d .
O21 O 0.4250(7) 0.5088(5) -0.1458(4) 0.097(3) Uani 1 1 d .
O22 O -0.3772(7) 0.7062(6) -0.0265(4) 0.121(4) Uani 1 1 d .
O24 O 0.2477(8) 0.5972(8) -0.2456(4) 0.161(6) Uani 1 1 d .
N5 N -0.0915(5) 0.7310(3) 0.1578(3) 0.0399(15) Uani 1 1 d .
N6 N 0.0031(5) 0.7075(3) 0.2314(3) 0.0371(14) Uani 1 1 d .
N7 N 0.3456(5) 0.6458(4) 0.0031(3) 0.0507(18) Uani 1 1 d .
N8 N 0.3586(5) 0.6339(4) 0.1010(3) 0.0417(15) Uani 1 1 d .
N9 N 0.3849(5) 0.7751(4) 0.4397(3) 0.0475(17) Uani 1 1 d .
N12 N 0.3863(8) 0.8859(5) 0.4764(6) 0.090(3) Uani 1 1 d .
C34 C -0.3119(7) 0.7143(7) 0.0129(5) 0.071(3) Uani 1 1 d .
C35 C -0.2558(7) 0.8039(5) 0.1283(5) 0.051(2) Uani 1 1 d .
C36 C -0.3283(7) 0.6753(5) 0.1153(4) 0.047(2) Uani 1 1 d .
C37 C 0.2673(9) 0.6081(8) -0.1924(6) 0.090(4) Uani 1 1 d .
C38 C 0.3813(8) 0.5528(7) -0.1286(5) 0.073(3) Uani 1 1 d .
C39 C 0.4349(8) 0.6814(7) -0.1198(5) 0.067(3) Uani 1 1 d .
C40 C 0.1367(6) 0.6946(5) -0.0433(4) 0.045(2) Uani 1 1 d .
C41 C 0.0989(6) 0.6220(5) -0.0499(4) 0.050(2) Uani 1 1 d .
C42 C 0.0022(6) 0.6010(5) -0.0258(4) 0.049(2) Uani 1 1 d .
C43 C -0.0540(6) 0.6512(5) 0.0058(4) 0.046(2) Uani 1 1 d .
C44 C -0.0169(6) 0.7225(4) 0.0101(4) 0.0430(19) Uani 1 1 d .
C45 C 0.0753(6) 0.7426(5) -0.0152(4) 0.0434(19) Uani 1 1 d .
C46 C -0.0077(5) 0.7852(4) 0.1844(4) 0.0378(17) Uani 1 1 d .
C47 C 0.0200(7) 0.8455(4) 0.1708(4) 0.048(2) Uani 1 1 d .
H47 H -0.0197 0.8561 0.1404 0.057 Uiso 1 1 calc R
C48 C 0.1100(8) 0.8896(5) 0.2047(5) 0.061(3) Uani 1 1 d .
H48 H 0.1312 0.9305 0.1970 0.073 Uiso 1 1 calc R
C49 C 0.1686(8) 0.8733(5) 0.2501(5) 0.059(2) Uani 1 1 d .
H49 H 0.2285 0.9037 0.2716 0.071 Uiso 1 1 calc R
C50 C 0.1407(6) 0.8130(5) 0.2643(4) 0.050(2) Uani 1 1 d .
H50 H 0.1801 0.8023 0.2947 0.060 Uiso 1 1 calc R
C51 C 0.0504(6) 0.7700(4) 0.2303(4) 0.0397(17) Uani 1 1 d .
C52 C -0.0825(6) 0.6869(4) 0.1870(4) 0.0383(17) Uani 1 1 d .
C53 C -0.2254(8) 0.6116(6) 0.2443(5) 0.065(3) Uani 1 1 d .
H53A H -0.2630 0.5679 0.2428 0.097 Uiso 1 1 calc R
H53B H -0.2740 0.6421 0.2506 0.097 Uiso 1 1 calc R
H53C H -0.1722 0.6276 0.2798 0.097 Uiso 1 1 calc R
C54 C 0.3354(6) 0.6035(4) 0.0360(4) 0.0428(19) Uani 1 1 d .
C55 C 0.3725(10) 0.4731(6) 0.0285(6) 0.084(4) Uani 1 1 d .
H55A H 0.3368 0.4522 0.0582 0.126 Uiso 1 1 calc R
H55B H 0.4346 0.5044 0.0505 0.126 Uiso 1 1 calc R
H55C H 0.3927 0.4393 -0.0078 0.126 Uiso 1 1 calc R
C56 C 0.3874(6) 0.7008(4) 0.1104(4) 0.0421(19) Uani 1 1 d .
C57 C 0.4205(8) 0.7553(6) 0.1655(5) 0.068(3) Uani 1 1 d .
H57 H 0.4289 0.7496 0.2063 0.081 Uiso 1 1 calc R
C58 C 0.4402(11) 0.8176(6) 0.1576(6) 0.084(4) Uani 1 1 d .
H58 H 0.4616 0.8552 0.1939 0.100 Uiso 1 1 calc R
C59 C 0.3527(6) 0.5987(4) 0.1525(4) 0.0396(18) Uani 1 1 d .
H59A H 0.3098 0.5541 0.1346 0.048 Uiso 1 1 calc R
H59B H 0.4233 0.5934 0.1632 0.048 Uiso 1 1 calc R
C60 C 0.3067(6) 0.6352(4) 0.2141(3) 0.0349(16) Uani 1 1 d .
C61 C 0.1996(5) 0.6398(4) 0.2127(3) 0.0337(16) Uani 1 1 d .
C62 C 0.1338(7) 0.6132(5) 0.1489(4) 0.054(2) Uani 1 1 d .
H62A H 0.1587 0.5751 0.1209 0.081 Uiso 1 1 calc R
H62B H 0.1396 0.6477 0.1282 0.081 Uiso 1 1 calc R
H62C H 0.0611 0.6000 0.1570 0.081 Uiso 1 1 calc R
C63 C 0.1544(5) 0.6674(4) 0.2711(4) 0.0339(16) Uani 1 1 d .
C64 C 0.2154(6) 0.6909(4) 0.3314(4) 0.0336(15) Uani 1 1 d .
C65 C 0.1666(7) 0.7196(5) 0.3943(4) 0.050(2) Uani 1 1 d .
H65A H 0.1846 0.7677 0.4075 0.075 Uiso 1 1 calc R
H65B H 0.1929 0.7036 0.4274 0.075 Uiso 1 1 calc R
H65C H 0.0911 0.7057 0.3883 0.075 Uiso 1 1 calc R
C66 C 0.3230(6) 0.6861(4) 0.3321(3) 0.0337(16) Uani 1 1 d .
C67 C 0.3872(7) 0.7070(5) 0.3964(4) 0.049(2) Uani 1 1 d .
H67A H 0.3616 0.6753 0.4196 0.059 Uiso 1 1 calc R
H67B H 0.4601 0.7038 0.3874 0.059 Uiso 1 1 calc R
C69 C 0.3694(6) 0.6570(4) 0.2737(4) 0.0384(17) Uani 1 1 d .
C70 C 0.4853(6) 0.6502(6) 0.2754(4) 0.059(3) Uani 1 1 d .
H70A H 0.4901 0.6063 0.2772 0.088 Uiso 1 1 calc R
H70B H 0.5226 0.6836 0.3132 0.088 Uiso 1 1 calc R
H70C H 0.5163 0.6565 0.2367 0.088 Uiso 1 1 calc R
C71 C 0.0370(6) 0.6678(5) 0.2705(4) 0.0415(18) Uani 1 1 d .
H71A H -0.0012 0.6218 0.2534 0.050 Uiso 1 1 calc R
H71B H 0.0178 0.6857 0.3151 0.050 Uiso 1 1 calc R
C72 C 0.3776(7) 0.7090(5) 0.0492(4) 0.048(2) Uani 1 1 d .
C76 C 0.3611(7) 0.7896(5) 0.5043(5) 0.055(2) Uani 1 1 d .
C86 C 0.4001(7) 0.8331(5) 0.4246(5) 0.061(3) Uani 1 1 d .
C88 C 0.3987(9) 0.7722(6) 0.0420(5) 0.072(3) Uani 1 1 d .
H88 H 0.3928 0.7784 0.0012 0.086 Uiso 1 1 calc R
C96 C 0.3379(6) 0.7453(5) 0.5456(3) 0.045(2) Uani 1 1 d .
H96 H 0.3412 0.6999 0.5317 0.054 Uiso 1 1 calc R
C97 C 0.3102(11) 0.7795(8) 0.6085(6) 0.091(4) Uani 1 1 d .
H97 H 0.2932 0.7551 0.6375 0.109 Uiso 1 1 calc R
C98 C 0.3330(10) 0.8870(8) 0.5908(7) 0.096(5) Uani 1 1 d .
H98 H 0.3323 0.9327 0.6069 0.115 Uiso 1 1 calc R
C99 C 0.4289(11) 0.8259(6) 0.0977(6) 0.083(4) Uani 1 1 d .
H99 H 0.4421 0.8692 0.0944 0.100 Uiso 1 1 calc R
C101 C 0.3607(9) 0.8577(6) 0.5268(5) 0.064(3) Uani 1 1 d .
C103 C 0.3069(11) 0.8454(10) 0.6290(7) 0.104(5) Uani 1 1 d .
H103 H 0.2860 0.8640 0.6708 0.124 Uiso 1 1 calc R
C104 C 0.4325(11) 0.9261(9) 0.3651(11) 0.151(9) Uani 1 1 d .
H10D H 0.4455 0.9494 0.4110 0.227 Uiso 1 1 calc R
H10E H 0.3662 0.9332 0.3503 0.227 Uiso 1 1 calc R
H10F H 0.4884 0.9431 0.3418 0.227 Uiso 1 1 calc R
Re1 Re 0.21009(3) 0.171359(15) 0.606102(15) 0.03800(9) Uani 1 1 d .
Re2 Re 0.28695(3) 0.489333(17) 0.469521(18) 0.04675(10) Uani 1 1 d .
S3 S -0.05914(17) 0.13488(11) 0.52975(11) 0.0484(5) Uani 1 1 d .
S4 S 0.00705(19) 0.41461(13) 0.42595(13) 0.0587(6) Uani 1 1 d .
S5 S -0.1971(2) -0.07937(15) 0.02668(13) 0.0651(7) Uani 1 1 d .
O1 O 0.3932(7) 0.6083(4) 0.5849(4) 0.084(2) Uani 1 1 d .
O2 O 0.4461(7) 0.5439(4) 0.3862(4) 0.089(3) Uani 1 1 d .
O3 O 0.3711(4) 0.4161(3) 0.4860(3) 0.0503(15) Uani 1 1 d .
O4 O 0.1872(4) 0.4426(3) 0.5295(3) 0.0463(13) Uani 1 1 d .
O5 O 0.3252(4) 0.2336(3) 0.5673(3) 0.0420(13) Uani 1 1 d .
O6 O 0.1399(4) 0.2568(3) 0.6064(3) 0.0387(12) Uani 1 1 d .
O7 O 0.3100(7) 0.2293(4) 0.7452(4) 0.090(3) Uani 1 1 d .
O8 O 0.0339(6) 0.0881(4) 0.6572(4) 0.078(2) Uani 1 1 d .
O9 O 0.3207(7) 0.0549(4) 0.5967(5) 0.102(3) Uani 1 1 d .
O10 O 0.0611(5) 0.3673(3) 0.5956(3) 0.0611(18) Uani 1 1 d .
H10 H 0.0508 0.4014 0.5882 0.092 Uiso 1 1 d R
O11 O 0.4500(4) 0.3069(3) 0.4986(3) 0.0552(16) Uani 1 1 d .
H11 H 0.4762 0.3341 0.4803 0.083 Uiso 1 1 d R
O23 O 0.1445(7) 0.5801(4) 0.4429(4) 0.087(2) Uani 1 1 d .
N1 N 0.2071(5) 0.4010(4) 0.3918(3) 0.0461(16) Uani 1 1 d .
N2 N 0.0831(6) 0.3217(4) 0.3258(3) 0.0490(17) Uani 1 1 d .
N3 N 0.1481(5) 0.1319(3) 0.5038(3) 0.0347(13) Uani 1 1 d .
N4 N 0.0379(5) 0.0956(3) 0.4146(3) 0.0400(15) Uani 1 1 d .
N10 N -0.0389(6) 0.0080(4) 0.1063(3) 0.0505(18) Uani 1 1 d .
N11 N 0.0168(6) -0.0774(4) 0.0348(4) 0.0552(19) Uani 1 1 d .
C1 C 0.1970(9) 0.5460(5) 0.4521(5) 0.062(3) Uani 1 1 d .
C2 C 0.3856(8) 0.5230(5) 0.4158(5) 0.059(2) Uani 1 1 d .
C3 C 0.3561(8) 0.5622(6) 0.5413(6) 0.063(3) Uani 1 1 d .
C4 C 0.2724(8) 0.2089(5) 0.6934(4) 0.055(2) Uani 1 1 d .
C5 C 0.2818(8) 0.0993(5) 0.5988(5) 0.061(3) Uani 1 1 d .
C6 C 0.0974(8) 0.1200(5) 0.6382(4) 0.051(2) Uani 1 1 d .
C7 C 0.1904(6) 0.2970(4) 0.5786(4) 0.0355(16) Uani 1 1 d .
C8 C 0.2967(6) 0.2827(4) 0.5548(4) 0.0361(16) Uani 1 1 d .
C9 C 0.3567(6) 0.3215(4) 0.5217(4) 0.0398(17) Uani 1 1 d .
C10 C 0.3201(6) 0.3761(4) 0.5144(4) 0.0392(17) Uani 1 1 d .
C11 C 0.2159(6) 0.3923(4) 0.5395(4) 0.0408(18) Uani 1 1 d .
C12 C 0.1559(6) 0.3525(4) 0.5718(4) 0.0408(18) Uani 1 1 d .
C13 C 0.0460(6) 0.1187(4) 0.4813(4) 0.0372(16) Uani 1 1 d .
C14 C 0.1380(6) 0.0901(4) 0.3940(4) 0.0443(19) Uani 1 1 d .
C16 C -0.0621(6) 0.0786(4) 0.3745(4) 0.046(2) Uani 1 1 d .
H16A H -0.1178 0.0929 0.4025 0.056 Uiso 1 1 calc R
H16B H -0.0803 0.0302 0.3554 0.056 Uiso 1 1 calc R
C17 C -0.0579(6) 0.1108(4) 0.3198(4) 0.0432(19) Uani 1 1 d .
C18 C -0.0842(6) 0.0684(4) 0.2548(4) 0.047(2) Uani 1 1 d .
C19 C -0.0336(6) 0.1807(4) 0.3330(4) 0.0408(18) Uani 1 1 d .
C20 C -0.0114(8) 0.2260(5) 0.4031(4) 0.054(2) Uani 1 1 d .
H20A H -0.0397 0.2660 0.4083 0.081 Uiso 1 1 calc R
H20B H 0.0636 0.2379 0.4133 0.081 Uiso 1 1 calc R
H20C H -0.0442 0.2028 0.4319 0.081 Uiso 1 1 calc R
C21 C -0.0376(6) 0.2082(4) 0.2828(4) 0.0446(19) Uani 1 1 d .
C22 C -0.0618(7) 0.1666(6) 0.2176(4) 0.058(2) Uani 1 1 d .
C23 C -0.0853(7) 0.0974(5) 0.2043(4) 0.052(2) Uani 1 1 d .
C24 C -0.1166(9) 0.0508(6) 0.1356(5) 0.075(3) Uani 1 1 d .
H24A H -0.1838 0.0218 0.1361 0.090 Uiso 1 1 calc R
H24B H -0.1273 0.0777 0.1078 0.090 Uiso 1 1 calc R
C25 C -0.0254(7) 0.2837(5) 0.2989(5) 0.053(2) Uani 1 1 d .
H25A H -0.0425 0.2940 0.2596 0.064 Uiso 1 1 calc R
H25B H -0.0762 0.2991 0.3305 0.064 Uiso 1 1 calc R
C26 C 0.1801(7) 0.3067(5) 0.3034(4) 0.049(2) Uani 1 1 d .
C27 C 0.2050(9) 0.2572(6) 0.2507(5) 0.070(3) Uani 1 1 d .
H27 H 0.1527 0.2253 0.2225 0.084 Uiso 1 1 calc R
C28 C 0.3109(9) 0.2571(6) 0.2415(6) 0.080(3) Uani 1 1 d .
H28 H 0.3310 0.2252 0.2058 0.096 Uiso 1 1 calc R
C29 C 0.3892(9) 0.3048(6) 0.2858(6) 0.080(3) Uani 1 1 d .
H29 H 0.4599 0.3015 0.2801 0.095 Uiso 1 1 calc R
C30 C 0.3650(8) 0.3569(5) 0.3376(5) 0.061(3) Uani 1 1 d .
H30 H 0.4169 0.3895 0.3654 0.074 Uiso 1 1 calc R
C31 C 0.2553(7) 0.3566(5) 0.3450(4) 0.050(2) Uani 1 1 d .
C32 C 0.1043(7) 0.3780(4) 0.3778(4) 0.0445(19) Uani 1 1 d .
C33 C -0.0694(11) 0.4398(7) 0.3704(7) 0.098(4) Uani 1 1 d .
H33A H -0.0241 0.4710 0.3537 0.148 Uiso 1 1 calc R
H33B H -0.1244 0.4607 0.3931 0.148 Uiso 1 1 calc R
H33C H -0.1004 0.4010 0.3349 0.148 Uiso 1 1 calc R
C73 C 0.2068(6) 0.1136(4) 0.4492(4) 0.0426(18) Uani 1 1 d .
C74 C 0.1755(8) 0.0677(5) 0.3305(4) 0.062(3) Uani 1 1 d .
H74 H 0.1297 0.0525 0.2932 0.075 Uiso 1 1 calc R
C75 C 0.3151(7) 0.1151(5) 0.4454(5) 0.055(2) Uani 1 1 d .
H75 H 0.3607 0.1299 0.4827 0.066 Uiso 1 1 calc R
C78 C 0.0706(7) 0.0200(5) 0.1190(4) 0.052(2) Uani 1 1 d .
C79 C -0.0638(7) -0.0497(5) 0.0563(4) 0.049(2) Uani 1 1 d .
C82 C -0.1864(10) -0.1510(6) -0.0403(5) 0.079(3) Uani 1 1 d .
H82A H -0.1329 -0.1387 -0.0676 0.118 Uiso 1 1 calc R
H82B H -0.2531 -0.1679 -0.0653 0.118 Uiso 1 1 calc R
H82C H -0.1676 -0.1852 -0.0243 0.118 Uiso 1 1 calc R
C83 C 0.2444(9) 0.0626(6) 0.1596(6) 0.072(3) Uani 1 1 d .
H83 H 0.2940 0.0966 0.1879 0.087 Uiso 1 1 calc R
C84 C 0.2816(8) 0.0696(6) 0.3267(5) 0.070(3) Uani 1 1 d .
H84 H 0.3090 0.0550 0.2860 0.084 Uiso 1 1 calc R
C89 C -0.1281(8) 0.0509(6) 0.5201(6) 0.075(3) Uani 1 1 d .
H89A H -0.1308 0.0243 0.4751 0.113 Uiso 1 1 calc R
H89B H -0.1988 0.0521 0.5338 0.113 Uiso 1 1 calc R
H89C H -0.0916 0.0313 0.5463 0.113 Uiso 1 1 calc R
C90 C -0.1166(9) -0.0077(5) 0.2394(5) 0.068(3) Uani 1 1 d .
H90A H -0.1332 -0.0280 0.1933 0.101 Uiso 1 1 calc R
H90B H -0.1777 -0.0178 0.2626 0.101 Uiso 1 1 calc R
H90C H -0.0593 -0.0253 0.2525 0.101 Uiso 1 1 calc R
C91 C 0.2796(9) 0.0080(7) 0.1153(6) 0.079(3) Uani 1 1 d .
H91 H 0.3513 0.0060 0.1151 0.095 Uiso 1 1 calc R
C92 C 0.2088(9) -0.0418(6) 0.0728(6) 0.073(3) Uani 1 1 d .
H92 H 0.2303 -0.0792 0.0445 0.088 Uiso 1 1 calc R
C93 C 0.1031(8) -0.0350(5) 0.0732(5) 0.057(2) Uani 1 1 d .
C94 C 0.1419(8) 0.0673(5) 0.1626(5) 0.061(2) Uani 1 1 d .
H94 H 0.1203 0.1025 0.1941 0.073 Uiso 1 1 calc R
C95 C 0.3516(8) 0.0937(6) 0.3841(5) 0.074(3) Uani 1 1 d .
H95 H 0.4238 0.0950 0.3798 0.089 Uiso 1 1 calc R
C100 C -0.0588(12) 0.1991(7) 0.1621(5) 0.092(4) Uani 1 1 d .
H10A H -0.0594 0.1652 0.1208 0.138 Uiso 1 1 calc R
H10B H 0.0045 0.2326 0.1682 0.138 Uiso 1 1 calc R
H10C H -0.1195 0.2198 0.1630 0.138 Uiso 1 1 calc R

loop_
_atom_site_aniso_label
_atom_site_aniso_U_11
_atom_site_aniso_U_22
_atom_site_aniso_U_33
_atom_site_aniso_U_23
_atom_site_aniso_U_13
_atom_site_aniso_U_12
Re3 0.02641(15) 0.0645(2) 0.03773(17) 0.02124(16) 0.00117(12) 0.01137(14)
Re4 0.03465(18) 0.0946(3) 0.03252(17) 0.01742(18) 0.00601(13) 0.01840(18)
S1 0.0519(13) 0.0608(15) 0.0436(12) 0.0046(11) -0.0003(10) 0.0015(11)
S2 0.0358(10) 0.0518(13) 0.0491(12) 0.0173(10) -0.0021(9) 0.0000(9)
S6 0.104(3) 0.098(3) 0.100(3) 0.051(2) -0.002(2) -0.007(2)
O12 0.074(5) 0.063(5) 0.104(6) 0.036(4) 0.017(4) 0.025(4)
O13 0.033(3) 0.077(5) 0.065(4) 0.019(4) 0.013(3) 0.007(3)
O14 0.028(3) 0.071(4) 0.042(3) 0.018(3) 0.006(2) 0.005(3)
O15 0.040(3) 0.063(4) 0.047(3) 0.021(3) 0.006(3) 0.016(3)
O16 0.036(3) 0.082(5) 0.056(4) 0.032(3) 0.015(3) 0.013(3)
O17 0.034(3) 0.078(5) 0.051(4) 0.008(3) 0.013(3) 0.021(3)
O18 0.053(4) 0.067(4) 0.063(4) 0.027(3) 0.023(3) 0.012(3)
O19 0.055(4) 0.061(5) 0.096(6) 0.018(4) 0.013(4) 0.015(3)
O20 0.054(4) 0.163(9) 0.091(6) 0.081(6) 0.024(4) 0.021(5)
O21 0.071(5) 0.111(7) 0.092(6) -0.005(5) 0.015(4) 0.040(5)
O22 0.080(6) 0.213(12) 0.081(6) 0.055(7) -0.032(5) 0.038(7)
O24 0.109(8) 0.323(19) 0.046(5) 0.057(8) -0.015(5) 0.028(10)
N5 0.032(3) 0.049(4) 0.044(4) 0.021(3) -0.001(3) 0.009(3)
N6 0.027(3) 0.046(4) 0.042(3) 0.018(3) -0.004(3) 0.007(3)
N7 0.043(4) 0.072(5) 0.033(4) 0.013(4) 0.003(3) 0.005(4)
N8 0.035(3) 0.052(4) 0.034(3) 0.012(3) 0.000(3) 0.000(3)
N9 0.047(4) 0.049(4) 0.042(4) 0.011(3) -0.011(3) 0.005(3)
N12 0.084(7) 0.060(6) 0.105(8) 0.003(6) -0.031(6) 0.005(5)
C34 0.044(5) 0.128(10) 0.048(5) 0.033(6) -0.002(4) 0.026(6)
C35 0.045(5) 0.061(6) 0.059(5) 0.035(5) 0.000(4) 0.014(4)
C36 0.034(4) 0.063(6) 0.049(5) 0.020(4) 0.000(4) 0.016(4)
C37 0.054(6) 0.156(13) 0.054(7) 0.026(8) -0.006(5) 0.013(7)
C38 0.052(6) 0.109(10) 0.045(6) 0.003(6) 0.002(4) 0.022(6)
C39 0.050(6) 0.123(10) 0.042(5) 0.036(6) 0.009(4) 0.032(6)
C40 0.035(4) 0.070(6) 0.036(4) 0.026(4) 0.000(3) 0.007(4)
C41 0.036(4) 0.074(6) 0.043(5) 0.021(4) -0.005(4) 0.012(4)
C42 0.029(4) 0.064(6) 0.051(5) 0.013(4) 0.001(3) 0.009(4)
C43 0.032(4) 0.061(6) 0.041(4) 0.016(4) -0.007(3) 0.000(4)
C44 0.041(4) 0.056(5) 0.033(4) 0.017(4) 0.002(3) 0.008(4)
C45 0.034(4) 0.064(6) 0.036(4) 0.021(4) 0.006(3) 0.011(4)
C46 0.026(3) 0.049(5) 0.041(4) 0.017(4) 0.005(3) 0.007(3)
C47 0.046(5) 0.050(5) 0.053(5) 0.024(4) -0.008(4) 0.010(4)
C48 0.062(6) 0.053(6) 0.070(6) 0.028(5) -0.003(5) -0.001(5)
C49 0.052(5) 0.046(5) 0.075(7) 0.020(5) -0.014(5) -0.004(4)
C50 0.038(4) 0.054(5) 0.058(5) 0.023(4) -0.012(4) 0.000(4)
C51 0.031(4) 0.047(5) 0.043(4) 0.015(4) -0.001(3) 0.011(3)
C52 0.028(4) 0.046(5) 0.040(4) 0.014(4) 0.002(3) 0.003(3)
C53 0.055(6) 0.075(7) 0.063(6) 0.027(5) 0.009(5) 0.000(5)
C54 0.034(4) 0.057(5) 0.032(4) 0.009(4) 0.002(3) 0.003(4)
C55 0.078(8) 0.087(9) 0.084(8) 0.013(7) -0.004(6) 0.034(7)
C56 0.029(4) 0.052(5) 0.039(4) 0.011(4) 0.001(3) -0.001(3)
C57 0.074(7) 0.070(7) 0.048(6) 0.016(5) 0.006(5) -0.010(6)
C58 0.117(10) 0.063(7) 0.059(7) 0.012(6) 0.007(7) -0.001(7)
C59 0.033(4) 0.052(5) 0.037(4) 0.019(4) 0.003(3) 0.006(3)
C60 0.031(4) 0.042(4) 0.032(4) 0.016(3) 0.001(3) -0.001(3)
C61 0.032(4) 0.042(4) 0.030(4) 0.018(3) -0.002(3) 0.002(3)
C62 0.038(4) 0.080(7) 0.035(4) 0.006(4) -0.003(3) 0.007(4)
C63 0.024(3) 0.042(4) 0.040(4) 0.020(3) -0.002(3) 0.004(3)
C64 0.034(4) 0.034(4) 0.036(4) 0.015(3) 0.005(3) 0.007(3)
C65 0.041(4) 0.065(6) 0.041(5) 0.009(4) 0.000(4) 0.015(4)
C66 0.032(4) 0.040(4) 0.030(4) 0.015(3) -0.002(3) 0.004(3)
C67 0.044(5) 0.064(6) 0.041(4) 0.013(4) -0.007(4) 0.021(4)
C69 0.027(4) 0.048(5) 0.041(4) 0.016(4) -0.002(3) 0.006(3)
C70 0.030(4) 0.097(8) 0.044(5) 0.012(5) 0.002(3) 0.013(5)
C71 0.027(4) 0.059(5) 0.043(4) 0.025(4) 0.002(3) 0.006(3)
C72 0.041(4) 0.061(6) 0.044(5) 0.023(4) 0.005(4) 0.003(4)
C76 0.046(5) 0.060(6) 0.054(5) 0.005(5) -0.016(4) 0.016(4)
C86 0.047(5) 0.052(6) 0.072(7) 0.013(5) -0.020(5) -0.010(4)
C88 0.082(7) 0.082(8) 0.053(6) 0.032(6) 0.003(5) 0.000(6)
C96 0.053(5) 0.071(6) 0.017(3) 0.012(4) 0.011(3) 0.032(4)
C97 0.093(9) 0.103(11) 0.078(9) 0.025(8) 0.014(7) 0.029(8)
C98 0.063(7) 0.099(10) 0.103(11) -0.013(9) -0.009(7) 0.036(7)
C99 0.126(11) 0.054(7) 0.068(7) 0.031(6) -0.009(7) -0.009(7)
C101 0.071(7) 0.063(7) 0.049(6) 0.003(5) -0.013(5) 0.012(5)
C103 0.088(10) 0.143(16) 0.080(9) 0.026(10) 0.018(7) 0.037(10)
C104 0.058(8) 0.172(17) 0.28(3) 0.171(19) -0.003(11) -0.002(9)
Re1 0.04974(19) 0.03168(17) 0.03515(17) 0.01524(13) -0.00104(13) 0.00574(13)
Re2 0.0530(2) 0.03719(19) 0.0566(2) 0.02699(16) 0.00745(16) 0.00339(15)
S3 0.0460(11) 0.0474(12) 0.0539(13) 0.0155(10) 0.0135(9) 0.0142(10)
S4 0.0528(13) 0.0548(14) 0.0697(16) 0.0166(12) 0.0083(11) 0.0180(11)
S5 0.0590(15) 0.0723(18) 0.0569(15) 0.0099(13) -0.0063(11) 0.0118(13)
O1 0.088(6) 0.067(5) 0.084(6) 0.012(4) -0.011(5) 0.001(4)
O2 0.097(6) 0.086(6) 0.098(6) 0.059(5) 0.033(5) -0.006(5)
O3 0.047(3) 0.056(4) 0.061(4) 0.037(3) 0.014(3) 0.009(3)
O4 0.048(3) 0.041(3) 0.060(4) 0.028(3) 0.009(3) 0.011(3)
O5 0.041(3) 0.039(3) 0.049(3) 0.020(3) -0.002(2) 0.005(2)
O6 0.049(3) 0.032(3) 0.041(3) 0.017(2) 0.013(2) 0.011(2)
O7 0.118(7) 0.088(6) 0.050(4) 0.021(4) -0.025(4) -0.018(5)
O8 0.084(5) 0.073(5) 0.089(5) 0.054(4) 0.020(4) -0.004(4)
O9 0.092(6) 0.064(5) 0.152(9) 0.024(5) -0.037(6) 0.034(5)
O10 0.057(4) 0.058(4) 0.089(5) 0.043(4) 0.035(3) 0.028(3)
O11 0.039(3) 0.071(4) 0.071(4) 0.040(3) 0.014(3) 0.018(3)
O23 0.101(6) 0.071(5) 0.117(7) 0.060(5) 0.004(5) 0.032(5)
N1 0.045(4) 0.046(4) 0.054(4) 0.025(3) 0.009(3) 0.008(3)
N2 0.056(4) 0.046(4) 0.047(4) 0.018(3) 0.004(3) 0.007(3)
N3 0.036(3) 0.036(3) 0.034(3) 0.009(3) 0.003(3) 0.015(3)
N4 0.039(3) 0.042(4) 0.039(4) 0.012(3) -0.003(3) 0.010(3)
N10 0.054(4) 0.053(5) 0.044(4) 0.011(3) -0.004(3) 0.018(4)
N11 0.048(4) 0.056(5) 0.063(5) 0.020(4) 0.007(4) 0.011(4)
C1 0.078(7) 0.040(5) 0.076(7) 0.036(5) 0.005(5) 0.002(5)
C2 0.067(6) 0.054(6) 0.063(6) 0.032(5) 0.011(5) 0.003(5)
C3 0.065(6) 0.056(6) 0.071(7) 0.026(6) 0.011(5) 0.009(5)
C4 0.079(7) 0.049(5) 0.041(5) 0.022(4) -0.003(4) 0.008(5)
C5 0.063(6) 0.050(6) 0.071(6) 0.021(5) -0.011(5) 0.012(5)
C6 0.071(6) 0.047(5) 0.044(5) 0.024(4) 0.007(4) 0.013(5)
C7 0.041(4) 0.031(4) 0.036(4) 0.014(3) 0.002(3) 0.003(3)
C8 0.045(4) 0.031(4) 0.035(4) 0.014(3) 0.001(3) 0.009(3)
C9 0.034(4) 0.042(5) 0.047(4) 0.018(4) 0.005(3) 0.010(3)
C10 0.034(4) 0.035(4) 0.051(5) 0.023(4) 0.006(3) -0.002(3)
C11 0.047(4) 0.040(4) 0.043(4) 0.021(4) 0.006(3) 0.013(4)
C12 0.040(4) 0.036(4) 0.052(5) 0.021(4) 0.013(3) 0.008(3)
C13 0.038(4) 0.036(4) 0.038(4) 0.011(3) 0.004(3) 0.012(3)
C14 0.044(4) 0.046(5) 0.043(5) 0.010(4) 0.005(4) 0.015(4)
C16 0.038(4) 0.045(5) 0.050(5) 0.010(4) -0.011(4) 0.001(4)
C17 0.029(4) 0.050(5) 0.046(5) 0.010(4) -0.010(3) 0.004(3)
C18 0.035(4) 0.049(5) 0.048(5) 0.005(4) -0.009(4) 0.000(4)
C19 0.034(4) 0.046(5) 0.037(4) 0.005(4) -0.002(3) 0.006(3)
C20 0.062(6) 0.049(5) 0.047(5) 0.013(4) -0.006(4) 0.002(4)
C21 0.035(4) 0.051(5) 0.049(5) 0.018(4) -0.001(3) 0.006(4)
C22 0.051(5) 0.084(8) 0.043(5) 0.023(5) -0.004(4) 0.017(5)
C23 0.046(5) 0.063(6) 0.042(5) 0.003(4) -0.012(4) 0.019(4)
C24 0.086(8) 0.073(7) 0.055(6) -0.005(5) -0.029(5) 0.032(6)
C25 0.051(5) 0.057(6) 0.053(5) 0.019(4) -0.002(4) 0.012(4)
C26 0.050(5) 0.052(5) 0.047(5) 0.019(4) 0.010(4) 0.011(4)
C27 0.063(6) 0.072(7) 0.067(7) 0.017(6) 0.015(5) 0.001(5)
C28 0.072(7) 0.083(8) 0.080(8) 0.019(7) 0.035(6) 0.016(6)
C29 0.054(6) 0.083(8) 0.102(9) 0.031(7) 0.032(6) 0.008(6)
C30 0.058(6) 0.060(6) 0.067(6) 0.021(5) 0.016(5) 0.009(5)
C31 0.057(5) 0.046(5) 0.053(5) 0.023(4) 0.016(4) 0.013(4)
C32 0.048(5) 0.040(5) 0.052(5) 0.021(4) 0.009(4) 0.013(4)
C33 0.093(9) 0.089(9) 0.125(11) 0.030(8) -0.003(8) 0.053(8)
C73 0.036(4) 0.048(5) 0.048(5) 0.016(4) 0.005(3) 0.014(4)
C74 0.065(6) 0.076(7) 0.040(5) 0.001(5) -0.007(4) 0.030(5)
C75 0.038(4) 0.069(6) 0.054(5) 0.009(5) -0.006(4) 0.016(4)
C78 0.057(5) 0.059(6) 0.050(5) 0.027(5) 0.006(4) 0.019(5)
C79 0.059(5) 0.051(5) 0.045(5) 0.023(4) 0.004(4) 0.015(4)
C82 0.099(9) 0.063(7) 0.060(6) -0.002(5) -0.019(6) 0.016(6)
C83 0.074(7) 0.075(8) 0.075(7) 0.036(6) -0.017(6) 0.009(6)
C84 0.066(6) 0.105(9) 0.043(5) 0.012(5) 0.016(5) 0.044(6)
C89 0.059(6) 0.068(7) 0.099(9) 0.036(7) 0.017(6) -0.005(5)
C90 0.084(7) 0.054(6) 0.053(6) 0.006(5) -0.003(5) 0.003(5)
C91 0.056(6) 0.107(10) 0.092(9) 0.057(8) 0.006(6) 0.013(7)
C92 0.063(7) 0.084(8) 0.078(8) 0.027(6) 0.022(6) 0.018(6)
C93 0.064(6) 0.052(6) 0.064(6) 0.033(5) 0.011(5) 0.007(5)
C94 0.065(6) 0.061(6) 0.059(6) 0.021(5) -0.004(5) 0.018(5)
C95 0.039(5) 0.108(9) 0.061(6) 0.005(6) 0.007(4) 0.017(5)
C100 0.125(11) 0.109(10) 0.045(6) 0.026(6) -0.010(6) 0.021(8)

loop_
_atom_type_symbol
_atom_type_description
_atom_type_scat_dispersion_real
_atom_type_scat_dispersion_imag
_atom_type_scat_source
C C 0.0033 0.0016 'International Tables Vol C Tables 4.2.6.8 and 6.1.1.4'
H H 0.0000 0.0000 'International Tables Vol C Tables 4.2.6.8 and 6.1.1.4'
N N 0.0061 0.0033 'International Tables Vol C Tables 4.2.6.8 and 6.1.1.4'
O O 0.0106 0.0060 'International Tables Vol C Tables 4.2.6.8 and 6.1.1.4'
Re Re -1.0185 7.2310 'International Tables Vol C Tables 4.2.6.8 and 6.1.1.4'
S S 0.1246 0.1234 'International Tables Vol C Tables 4.2.6.8 and 6.1.1.4'

loop_
_geom_angle_atom_site_label_1
_geom_angle_atom_site_label_2
_geom_angle_atom_site_label_3
_geom_angle
C34 Re3 C35 88.2(5)
C34 Re3 C36 85.4(4)
C35 Re3 C36 88.3(4)
C34 Re3 O15 95.5(4)
C35 Re3 O15 99.1(3)
C36 Re3 O15 172.6(3)
C34 Re3 O14 95.3(4)
C35 Re3 O14 172.8(3)
C36 Re3 O14 98.2(3)
O15 Re3 O14 74.4(2)
C34 Re3 N5 177.2(3)
C35 Re3 N5 93.7(3)
C36 Re3 N5 96.8(3)
O15 Re3 N5 82.2(2)
O14 Re3 N5 82.5(2)
C38 Re4 C39 87.4(5)
C38 Re4 C37 87.4(5)
C39 Re4 C37 85.8(5)
C38 Re4 O16 176.2(4)
C39 Re4 O16 95.6(4)
C37 Re4 O16 95.1(5)
C38 Re4 O17 102.5(4)
C39 Re4 O17 170.0(4)
C37 Re4 O17 94.3(4)
O16 Re4 O17 74.5(2)
C38 Re4 N7 93.9(4)
C39 Re4 N7 98.6(3)
C37 Re4 N7 175.5(4)
O16 Re4 N7 83.3(3)
O17 Re4 N7 81.2(2)
C54 S1 C55 105.7(5)
C52 S2 C53 101.2(4)
C86 S6 C104 101.8(8)
C43 O14 Re3 116.1(6)
C44 O15 Re3 117.2(5)
C40 O16 Re4 117.2(6)
C41 O17 Re4 116.5(6)
C45 O18 H18 109.5
C42 O19 H19 109.5
C52 N5 C46 106.1(6)
C52 N5 Re3 127.2(5)
C46 N5 Re3 126.8(5)
C52 N6 C51 106.7(6)
C52 N6 C71 125.4(7)
C51 N6 C71 127.8(6)
C54 N7 C72 105.5(7)
C54 N7 Re4 129.1(6)
C72 N7 Re4 125.3(6)
C56 N8 C54 107.3(7)
C56 N8 C59 127.2(6)
C54 N8 C59 125.5(7)
C86 N9 C76 107.7(8)
C86 N9 C67 128.1(8)
C76 N9 C67 124.1(8)
C86 N12 C101 104.5(9)
O22 C34 Re3 174.6(11)
O12 C35 Re3 179.5(9)
O13 C36 Re3 175.6(8)
O24 C37 Re4 176.6(11)
O21 C38 Re4 178.3(11)
O20 C39 Re4 173.9(9)
O16 C40 C45 124.0(9)
O16 C40 C41 114.9(8)
C45 C40 C41 121.0(7)
O17 C41 C42 123.3(9)
O17 C41 C40 116.1(8)
C42 C41 C40 120.6(8)
O19 C42 C41 121.8(8)
O19 C42 C43 121.4(8)
C41 C42 C43 116.7(9)
O14 C43 C42 122.1(8)
O14 C43 C44 115.9(8)
C42 C43 C44 121.9(8)
O15 C44 C45 123.3(8)
O15 C44 C43 115.4(7)
C45 C44 C43 121.2(8)
O18 C45 C44 123.0(8)
O18 C45 C40 118.6(7)
C44 C45 C40 118.4(8)
C51 C46 C47 121.6(7)
C51 C46 N5 108.2(7)
C47 C46 N5 130.2(7)
C46 C47 C48 116.9(8)
C46 C47 H47 121.5
C48 C47 H47 121.5
C49 C48 C47 121.1(9)
C49 C48 H48 119.5
C47 C48 H48 119.5
C48 C49 C50 122.3(8)
C48 C49 H49 118.8
C50 C49 H49 118.8
C51 C50 C49 115.8(8)
C51 C50 H50 122.1
C49 C50 H50 122.1
N6 C51 C46 106.7(7)
N6 C51 C50 130.9(7)
C46 C51 C50 122.3(8)
N5 C52 N6 112.3(7)
N5 C52 S2 124.8(6)
N6 C52 S2 122.7(6)
S2 C53 H53A 109.5
S2 C53 H53B 109.5
H53A C53 H53B 109.5
S2 C53 H53C 109.5
H53A C53 H53C 109.5
H53B C53 H53C 109.5
N7 C54 N8 112.6(8)
N7 C54 S1 121.9(6)
N8 C54 S1 125.3(7)
S1 C55 H55A 109.5
S1 C55 H55B 109.5
H55A C55 H55B 109.5
S1 C55 H55C 109.5
H55A C55 H55C 109.5
H55B C55 H55C 109.5
N8 C56 C57 132.7(8)
N8 C56 C72 106.0(7)
C57 C56 C72 121.3(9)
C58 C57 C56 117.4(10)
C58 C57 H57 121.3
C56 C57 H57 121.3
C57 C58 C99 121.4(11)
C57 C58 H58 119.3
C99 C58 H58 119.3
C60 C59 N8 113.6(7)
C60 C59 H59A 108.9
N8 C59 H59A 108.9
C60 C59 H59B 108.9
N8 C59 H59B 108.9
H59A C59 H59B 107.7
C61 C60 C69 121.3(7)
C61 C60 C59 119.2(6)
C69 C60 C59 119.0(7)
C63 C61 C60 119.2(6)
C63 C61 C62 120.7(7)
C60 C61 C62 120.1(7)
C61 C62 H62A 109.5
C61 C62 H62B 109.5
H62A C62 H62B 109.5
C61 C62 H62C 109.5
H62A C62 H62C 109.5
H62B C62 H62C 109.5
C61 C63 C64 120.9(6)
C61 C63 C71 119.4(6)
C64 C63 C71 119.5(7)
C66 C64 C63 119.3(6)
C66 C64 C65 119.6(7)
C63 C64 C65 121.1(6)
C64 C65 H65A 109.5
C64 C65 H65B 109.5
H65A C65 H65B 109.5
C64 C65 H65C 109.5
H65A C65 H65C 109.5
H65B C65 H65C 109.5
C69 C66 C64 120.5(6)
C69 C66 C67 119.5(6)
C64 C66 C67 119.8(7)
N9 C67 C66 115.7(7)
N9 C67 H67A 108.4
C66 C67 H67A 108.4
N9 C67 H67B 108.4
C66 C67 H67B 108.4
H67A C67 H67B 107.4
C66 C69 C60 118.7(6)
C66 C69 C70 120.0(7)
C60 C69 C70 121.2(7)
C69 C70 H70A 109.5
C69 C70 H70B 109.5
H70A C70 H70B 109.5
C69 C70 H70C 109.5
H70A C70 H70C 109.5
H70B C70 H70C 109.5
N6 C71 C63 113.8(6)
N6 C71 H71A 108.8
C63 C71 H71A 108.8
N6 C71 H71B 108.8
C63 C71 H71B 108.8
H71A C71 H71B 107.7
C88 C72 C56 120.6(9)
C88 C72 N7 130.8(8)
C56 C72 N7 108.6(8)
N9 C76 C101 106.7(9)
N9 C76 C96 130.4(8)
C101 C76 C96 122.8(9)
N9 C86 N12 111.7(10)
N9 C86 S6 125.7(8)
N12 C86 S6 122.5(9)
C99 C88 C72 117.1(9)
C99 C88 H88 121.4
C72 C88 H88 121.4
C97 C96 C76 112.6(10)
C97 C96 H96 123.7
C76 C96 H96 123.7
C103 C97 C96 123.7(14)
C103 C97 H97 118.1
C96 C97 H97 118.1
C103 C98 C101 117.6(14)
C103 C98 H98 121.2
C101 C98 H98 121.2
C88 C99 C58 122.2(11)
C88 C99 H99 118.9
C58 C99 H99 118.9
C76 C101 N12 109.3(9)
C76 C101 C98 119.9(12)
N12 C101 C98 130.7(12)
C97 C103 C98 123.2(14)
C97 C103 H103 118.4
C98 C103 H103 118.4
S6 C104 H10D 109.5
S6 C104 H10E 109.5
H10D C104 H10E 109.5
S6 C104 H10F 109.5
H10D C104 H10F 109.5
H10E C104 H10F 109.5
C5 Re1 C6 85.6(4)
C5 Re1 C4 86.7(4)
C6 Re1 C4 88.6(4)
C5 Re1 O5 99.4(4)
C6 Re1 O5 174.5(3)
C4 Re1 O5 94.0(3)
C5 Re1 O6 173.4(4)
C6 Re1 O6 100.5(3)
C4 Re1 O6 95.8(3)
O5 Re1 O6 74.4(2)
C5 Re1 N3 93.3(3)
C6 Re1 N3 95.3(3)
C4 Re1 N3 176.1(3)
O5 Re1 N3 82.1(2)
O6 Re1 N3 83.8(2)
C3 Re2 C2 87.0(4)
C3 Re2 C1 89.9(5)
C2 Re2 C1 86.8(4)
C3 Re2 O4 94.4(3)
C2 Re2 O4 173.2(3)
C1 Re2 O4 99.8(3)
C3 Re2 O3 95.6(4)
C2 Re2 O3 97.8(3)
C1 Re2 O3 173.0(3)
O4 Re2 O3 75.5(2)
C3 Re2 N1 175.8(4)
C2 Re2 N1 96.2(4)
C1 Re2 N1 93.1(4)
O4 Re2 N1 82.2(2)
O3 Re2 N1 81.2(3)
C13 S3 C89 100.8(5)
C32 S4 C33 104.1(5)
C79 S5 C82 101.3(5)
C10 O3 Re2 115.5(5)
C11 O4 Re2 115.4(5)
C8 O5 Re1 117.3(5)
C7 O6 Re1 116.1(5)
C12 O10 H10 109.5
C9 O11 H11 109.5
C32 N1 C31 104.6(7)
C32 N1 Re2 128.9(6)
C31 N1 Re2 126.5(6)
C32 N2 C26 107.1(7)
C32 N2 C25 125.2(7)
C26 N2 C25 127.7(7)
C13 N3 C73 106.4(6)
C13 N3 Re1 127.1(5)
C73 N3 Re1 126.5(5)
C13 N4 C14 107.4(6)
C13 N4 C16 124.5(7)
C14 N4 C16 128.1(7)
C79 N10 C78 106.8(7)
C79 N10 C24 123.7(8)
C78 N10 C24 129.2(8)
C79 N11 C93 104.8(8)
O23 C1 Re2 178.8(11)
O2 C2 Re2 177.4(10)
O1 C3 Re2 176.1(10)
O7 C4 Re1 177.8(9)
O9 C5 Re1 176.0(11)
O8 C6 Re1 177.1(9)
O6 C7 C12 124.2(7)
O6 C7 C8 116.0(6)
C12 C7 C8 119.8(6)
O5 C8 C9 123.8(7)
O5 C8 C7 115.2(6)
C9 C8 C7 121.0(7)
O11 C9 C10 121.0(7)
O11 C9 C8 120.6(7)
C10 C9 C8 118.4(7)
O3 C10 C9 123.1(7)
O3 C10 C11 115.6(7)
C9 C10 C11 121.3(7)
O4 C11 C12 123.1(7)
O4 C11 C10 117.2(7)
C12 C11 C10 119.7(7)
O10 C12 C7 120.1(7)
O10 C12 C11 120.2(7)
C7 C12 C11 119.7(7)
N3 C13 N4 110.5(6)
N3 C13 S3 124.7(6)
N4 C13 S3 124.6(6)
N4 C14 C73 107.1(7)
N4 C14 C74 131.7(8)
C73 C14 C74 121.2(8)
N4 C16 C17 113.7(7)
N4 C16 H16A 108.8
C17 C16 H16A 108.8
N4 C16 H16B 108.8
C17 C16 H16B 108.8
H16A C16 H16B 107.7
C19 C17 C18 120.0(8)
C19 C17 C16 121.6(7)
C18 C17 C16 118.4(8)
C23 C18 C17 119.1(8)
C23 C18 C90 119.7(8)
C17 C18 C90 121.1(8)
C21 C19 C17 119.9(7)
C21 C19 C20 120.1(8)
C17 C19 C20 119.8(8)
C19 C20 H20A 109.5
C19 C20 H20B 109.5
H20A C20 H20B 109.5
C19 C20 H20C 109.5
H20A C20 H20C 109.5
H20B C20 H20C 109.5
C19 C21 C22 120.8(8)
C19 C21 C25 119.2(8)
C22 C21 C25 119.7(8)
C23 C22 C21 119.4(8)
C23 C22 C100 121.2(9)
C21 C22 C100 119.4(10)
C22 C23 C18 120.7(8)
C22 C23 C24 121.4(9)
C18 C23 C24 117.8(9)
N10 C24 C23 115.0(8)
N10 C24 H24A 108.5
C23 C24 H24A 108.5
N10 C24 H24B 108.5
C23 C24 H24B 108.5
H24A C24 H24B 107.5
N2 C25 C21 114.1(7)
N2 C25 H25A 108.7
C21 C25 H25A 108.7
N2 C25 H25B 108.7
C21 C25 H25B 108.7
H25A C25 H25B 107.6
C27 C26 C31 123.4(9)
C27 C26 N2 131.7(9)
C31 C26 N2 104.8(8)
C28 C27 C26 117.0(10)
C28 C27 H27 121.5
C26 C27 H27 121.5
C27 C28 C29 120.7(11)
C27 C28 H28 119.6
C29 C28 H28 119.6
C30 C29 C28 122.7(10)
C30 C29 H29 118.7
C28 C29 H29 118.7
C29 C30 C31 115.3(10)
C29 C30 H30 122.4
C31 C30 H30 122.4
C26 C31 N1 110.6(8)
C26 C31 C30 120.8(9)
N1 C31 C30 128.6(9)
N1 C32 N2 112.9(7)
N1 C32 S4 122.8(7)
N2 C32 S4 124.3(7)
S4 C33 H33A 109.5
S4 C33 H33B 109.5
H33A C33 H33B 109.5
S4 C33 H33C 109.5
H33A C33 H33C 109.5
H33B C33 H33C 109.5
C14 C73 C75 121.8(8)
C14 C73 N3 108.5(7)
C75 C73 N3 129.7(8)
C84 C74 C14 116.9(8)
C84 C74 H74 121.5
C14 C74 H74 121.5
C95 C75 C73 117.0(8)
C95 C75 H75 121.5
C73 C75 H75 121.5
C94 C78 N10 135.7(9)
C94 C78 C93 120.4(9)
N10 C78 C93 103.9(8)
N11 C79 N10 114.2(8)
N11 C79 S5 126.9(7)
N10 C79 S5 118.9(7)
S5 C82 H82A 109.5
S5 C82 H82B 109.5
H82A C82 H82B 109.5
S5 C82 H82C 109.5
H82A C82 H82C 109.5
H82B C82 H82C 109.5
C94 C83 C91 122.3(11)
C94 C83 H83 118.9
C91 C83 H83 118.9
C74 C84 C95 121.2(9)
C74 C84 H84 119.4
C95 C84 H84 119.4
S3 C89 H89A 109.5
S3 C89 H89B 109.5
H89A C89 H89B 109.5
S3 C89 H89C 109.5
H89A C89 H89C 109.5
H89B C89 H89C 109.5
C18 C90 H90A 109.5
C18 C90 H90B 109.5
H90A C90 H90B 109.5
C18 C90 H90C 109.5
H90A C90 H90C 109.5
H90B C90 H90C 109.5
C92 C91 C83 120.0(11)
C92 C91 H91 120.0
C83 C91 H91 120.0
C91 C92 C93 117.7(11)
C91 C92 H92 121.1
C93 C92 H92 121.1
N11 C93 C92 129.1(10)
N11 C93 C78 110.2(9)
C92 C93 C78 120.6(10)
C83 C94 C78 118.9(10)
C83 C94 H94 120.6
C78 C94 H94 120.6
C75 C95 C84 121.8(9)
C75 C95 H95 119.1
C84 C95 H95 119.1
C22 C100 H10A 109.5
C22 C100 H10B 109.5
H10A C100 H10B 109.5
C22 C100 H10C 109.5
H10A C100 H10C 109.5
H10B C100 H10C 109.5

loop_
_geom_bond_atom_site_label_1
_geom_bond_atom_site_label_2
_geom_bond_distance
Re3 C34 1.889(9)
Re3 C35 1.898(10)
Re3 C36 1.915(9)
Re3 O15 2.140(6)
Re3 O14 2.156(6)
Re3 N5 2.210(6)
Re4 C38 1.908(13)
Re4 C39 1.919(12)
Re4 C37 1.916(11)
Re4 O16 2.138(7)
Re4 O17 2.143(6)
Re4 N7 2.211(7)
S1 C54 1.761(9)
S1 C55 1.818(12)
S2 C52 1.762(8)
S2 C53 1.814(10)
S6 C86 1.674(12)
S6 C104 1.730(17)
O12 C35 1.154(11)
O13 C36 1.139(10)
O14 C43 1.292(9)
O15 C44 1.287(10)
O16 C40 1.273(9)
O17 C41 1.269(10)
O18 C45 1.363(11)
O18 H18 0.8200
O19 C42 1.336(11)
O19 H19 0.8200
O20 C39 1.160(13)
O21 C38 1.144(14)
O22 C34 1.143(11)
O24 C37 1.117(12)
N5 C52 1.296(10)
N5 C46 1.405(10)
N6 C52 1.372(9)
N6 C51 1.366(10)
N6 C71 1.475(10)
N7 C54 1.294(11)
N7 C72 1.397(12)
N8 C56 1.356(11)
N8 C54 1.359(10)
N8 C59 1.510(10)
N9 C86 1.352(12)
N9 C76 1.379(12)
N9 C67 1.469(11)
N12 C86 1.359(14)
N12 C101 1.407(15)
C40 C45 1.395(12)
C40 C41 1.497(13)
C41 C42 1.401(12)
C42 C43 1.403(12)
C43 C44 1.481(12)
C44 C45 1.363(11)
C46 C51 1.385(10)
C46 C47 1.386(11)
C47 C48 1.394(13)
C47 H47 0.9300
C48 C49 1.389(13)
C48 H48 0.9300
C49 C50 1.393(12)
C49 H49 0.9300
C50 C51 1.390(11)
C50 H50 0.9300
C53 H53A 0.9600
C53 H53B 0.9600
C53 H53C 0.9600
C55 H55A 0.9600
C55 H55B 0.9600
C55 H55C 0.9600
C56 C57 1.385(13)
C56 C72 1.388(11)
C57 C58 1.367(15)
C57 H57 0.9300
C58 C99 1.365(15)
C58 H58 0.9300
C59 C60 1.503(10)
C59 H59A 0.9700
C59 H59B 0.9700
C60 C61 1.399(10)
C60 C69 1.418(10)
C61 C63 1.395(10)
C61 C62 1.506(10)
C62 H62A 0.9600
C62 H62B 0.9600
C62 H62C 0.9600
C63 C64 1.417(10)
C63 C71 1.512(10)
C64 C66 1.406(10)
C64 C65 1.498(11)
C65 H65A 0.9600
C65 H65B 0.9600
C65 H65C 0.9600
C66 C69 1.408(11)
C66 C67 1.512(10)
C67 H67A 0.9700
C67 H67B 0.9700
C69 C70 1.525(10)
C70 H70A 0.9600
C70 H70B 0.9600
C70 H70C 0.9600
C71 H71A 0.9700
C71 H71B 0.9700
C72 C88 1.380(14)
C76 C101 1.381(14)
C76 C96 1.476(13)
C88 C99 1.379(15)
C88 H88 0.9300
C96 C97 1.411(15)
C96 H96 0.9300
C97 C103 1.34(2)
C97 H97 0.9300
C98 C103 1.38(2)
C98 C101 1.406(17)
C98 H98 0.9300
C99 H99 0.9300
C103 H103 0.9300
C104 H10D 0.9600
C104 H10E 0.9600
C104 H10F 0.9600
Re1 C5 1.893(10)
Re1 C6 1.918(9)
Re1 C4 1.913(9)
Re1 O5 2.152(5)
Re1 O6 2.166(5)
Re1 N3 2.195(6)
Re2 C3 1.903(12)
Re2 C2 1.911(9)
Re2 C1 1.922(11)
Re2 O4 2.156(5)
Re2 O3 2.157(6)
Re2 N1 2.185(7)
S3 C13 1.732(8)
S3 C89 1.798(10)
S4 C32 1.765(9)
S4 C33 1.802(12)
S5 C79 1.763(10)
S5 C82 1.779(11)
O1 C3 1.158(12)
O2 C2 1.125(11)
O3 C10 1.284(9)
O4 C11 1.266(9)
O5 C8 1.265(9)
O6 C7 1.277(8)
O7 C4 1.138(10)
O8 C6 1.128(11)
O9 C5 1.134(11)
O10 C12 1.376(9)
O10 H10 0.8199
O11 C9 1.353(9)
O11 H11 0.8199
O23 C1 1.131(12)
N1 C32 1.325(11)
N1 C31 1.388(11)
N2 C32 1.352(11)
N2 C26 1.395(11)
N2 C25 1.498(11)
N3 C13 1.349(9)
N3 C73 1.392(10)
N4 C13 1.365(10)
N4 C14 1.377(10)
N4 C16 1.472(9)
N10 C79 1.349(11)
N10 C78 1.396(11)
N10 C24 1.485(12)
N11 C79 1.302(11)
N11 C93 1.382(12)
C7 C12 1.378(11)
C7 C8 1.512(11)
C8 C9 1.385(10)
C9 C10 1.379(11)
C10 C11 1.505(11)
C11 C12 1.389(11)
C14 C73 1.386(11)
C14 C74 1.423(12)
C16 C17 1.529(12)
C16 H16A 0.9700
C16 H16B 0.9700
C17 C19 1.402(12)
C17 C18 1.417(11)
C18 C23 1.405(13)
C18 C90 1.528(13)
C19 C21 1.381(12)
C19 C20 1.517(11)
C20 H20A 0.9600
C20 H20B 0.9600
C20 H20C 0.9600
C21 C22 1.412(12)
C21 C25 1.515(12)
C22 C23 1.389(14)
C22 C100 1.549(14)
C23 C24 1.514(12)
C24 H24A 0.9700
C24 H24B 0.9700
C25 H25A 0.9700
C25 H25B 0.9700
C26 C27 1.378(13)
C26 C31 1.384(13)
C27 C28 1.378(15)
C27 H27 0.9300
C28 C29 1.412(16)
C28 H28 0.9300
C29 C30 1.395(15)
C29 H29 0.9300
C30 C31 1.420(13)
C30 H30 0.9300
C33 H33A 0.9600
C33 H33B 0.9600
C33 H33C 0.9600
C73 C75 1.391(11)
C74 C84 1.362(14)
C74 H74 0.9300
C75 C95 1.375(13)
C75 H75 0.9300
C78 C94 1.351(13)
C78 C93 1.412(13)
C82 H82A 0.9600
C82 H82B 0.9600
C82 H82C 0.9600
C83 C94 1.340(15)
C83 C91 1.408(17)
C83 H83 0.9300
C84 C95 1.428(14)
C84 H84 0.9300
C89 H89A 0.9600
C89 H89B 0.9600
C89 H89C 0.9600
C90 H90A 0.9600
C90 H90B 0.9600
C90 H90C 0.9600
C91 C92 1.360(16)
C91 H91 0.9300
C92 C93 1.393(14)
C92 H92 0.9300
C94 H94 0.9300
C95 H95 0.9300
C100 H10A 0.9600
C100 H10B 0.9600
C100 H10C 0.9600

loop_
_geom_torsion_atom_site_label_1
_geom_torsion_atom_site_label_2
_geom_torsion_atom_site_label_3
_geom_torsion_atom_site_label_4
_geom_torsion
C34 Re3 O14 C43 103.2(6)
C35 Re3 O14 C43 -16(3)
C36 Re3 O14 C43 -170.7(6)
O15 Re3 O14 C43 9.0(5)
N5 Re3 O14 C43 -74.9(5)
C34 Re3 O15 C44 -102.1(7)
C35 Re3 O15 C44 168.9(6)
C36 Re3 O15 C44 -6(2)
O14 Re3 O15 C44 -8.0(5)
N5 Re3 O15 C44 76.4(6)
C38 Re4 O16 C40 -32(5)
C39 Re4 O16 C40 -173.1(6)
C37 Re4 O16 C40 100.7(7)
O17 Re4 O16 C40 7.6(6)
N7 Re4 O16 C40 -75.1(6)
C38 Re4 O17 C41 170.2(6)
C39 Re4 O17 C41 -11(2)
C37 Re4 O17 C41 -101.5(7)
O16 Re4 O17 C41 -7.3(6)
N7 Re4 O17 C41 78.2(6)
C34 Re3 N5 C52 -103(9)
C35 Re3 N5 C52 125.1(7)
C36 Re3 N5 C52 36.3(7)
O15 Re3 N5 C52 -136.3(7)
O14 Re3 N5 C52 -61.1(7)
C34 Re3 N5 C46 76(9)
C35 Re3 N5 C46 -55.5(7)
C36 Re3 N5 C46 -144.2(6)
O15 Re3 N5 C46 43.2(6)
O14 Re3 N5 C46 118.4(6)
C38 Re4 N7 C54 -47.6(8)
C39 Re4 N7 C54 -135.5(8)
C37 Re4 N7 C54 59(7)
O16 Re4 N7 C54 129.8(7)
O17 Re4 N7 C54 54.5(7)
C38 Re4 N7 C72 137.7(7)
C39 Re4 N7 C72 49.7(7)
C37 Re4 N7 C72 -115(7)
O16 Re4 N7 C72 -45.0(7)
O17 Re4 N7 C72 -120.2(7)
C35 Re3 C34 O22 -96(13)
C36 Re3 C34 O22 -7(13)
O15 Re3 C34 O22 165(13)
O14 Re3 C34 O22 90(13)
N5 Re3 C34 O22 132(10)
C34 Re3 C35 O12 10(100)
C36 Re3 C35 O12 -76(100)
O15 Re3 C35 O12 105(100)
O14 Re3 C35 O12 129(100)
N5 Re3 C35 O12 -172(100)
C34 Re3 C36 O13 22(10)
C35 Re3 C36 O13 110(10)
O15 Re3 C36 O13 -75(11)
O14 Re3 C36 O13 -73(10)
N5 Re3 C36 O13 -156(10)
C38 Re4 C37 O24 -54(27)
C39 Re4 C37 O24 34(27)
O16 Re4 C37 O24 129(27)
O17 Re4 C37 O24 -156(27)
N7 Re4 C37 O24 -161(22)
C39 Re4 C38 O21 -45(36)
C37 Re4 C38 O21 41(36)
O16 Re4 C38 O21 173(32)
O17 Re4 C38 O21 134(36)
N7 Re4 C38 O21 -144(36)
C38 Re4 C39 O20 133(10)
C37 Re4 C39 O20 46(10)
O16 Re4 C39 O20 -49(10)
O17 Re4 C39 O20 -45(11)
N7 Re4 C39 O20 -133(10)
Re4 O16 C40 C45 176.0(6)
Re4 O16 C40 C41 -6.9(9)
Re4 O17 C41 C42 -174.0(6)
Re4 O17 C41 C40 6.3(9)
O16 C40 C41 O17 0.4(11)
C45 C40 C41 O17 177.5(7)
O16 C40 C41 C42 -179.3(7)
C45 C40 C41 C42 -2.1(12)
O17 C41 C42 O19 -4.3(13)
C40 C41 C42 O19 175.4(8)
O17 C41 C42 C43 178.5(8)
C40 C41 C42 C43 -1.9(12)
Re3 O14 C43 C42 175.9(6)
Re3 O14 C43 C44 -8.9(8)
O19 C42 C43 O14 1.3(13)
C41 C42 C43 O14 178.6(7)
O19 C42 C43 C44 -173.6(8)
C41 C42 C43 C44 3.7(12)
Re3 O15 C44 C45 -175.1(6)
Re3 O15 C44 C43 6.2(9)
O14 C43 C44 O15 1.9(10)
C42 C43 C44 O15 177.1(7)
O14 C43 C44 C45 -176.8(7)
C42 C43 C44 C45 -1.7(12)
O15 C44 C45 O18 0.1(13)
C43 C44 C45 O18 178.8(7)
O15 C44 C45 C40 178.9(7)
C43 C44 C45 C40 -2.4(11)
O16 C40 C45 O18 0.0(12)
C41 C40 C45 O18 -176.9(7)
O16 C40 C45 C44 -178.8(7)
C41 C40 C45 C44 4.3(11)
C52 N5 C46 C51 0.2(9)
Re3 N5 C46 C51 -179.4(5)
C52 N5 C46 C47 180.0(9)
Re3 N5 C46 C47 0.4(12)
C51 C46 C47 C48 1.0(13)
N5 C46 C47 C48 -178.8(8)
C46 C47 C48 C49 -0.1(15)
C47 C48 C49 C50 -0.5(17)
C48 C49 C50 C51 0.0(15)
C52 N6 C51 C46 -0.7(8)
C71 N6 C51 C46 177.7(7)
C52 N6 C51 C50 -178.4(9)
C71 N6 C51 C50 0.0(14)
C47 C46 C51 N6 -179.5(7)
N5 C46 C51 N6 0.3(9)
C47 C46 C51 C50 -1.5(13)
N5 C46 C51 C50 178.3(8)
C49 C50 C51 N6 178.4(9)
C49 C50 C51 C46 0.9(13)
C46 N5 C52 N6 -0.6(9)
Re3 N5 C52 N6 178.9(5)
C46 N5 C52 S2 -175.5(6)
Re3 N5 C52 S2 4.0(10)
C51 N6 C52 N5 0.9(9)
C71 N6 C52 N5 -177.6(7)
C51 N6 C52 S2 175.9(6)
C71 N6 C52 S2 -2.6(11)
C53 S2 C52 N5 -117.9(8)
C53 S2 C52 N6 67.7(7)
C72 N7 C54 N8 -0.2(9)
Re4 N7 C54 N8 -175.8(5)
C72 N7 C54 S1 174.2(6)
Re4 N7 C54 S1 -1.4(11)
C56 N8 C54 N7 -0.9(9)
C59 N8 C54 N7 178.9(7)
C56 N8 C54 S1 -175.0(6)
C59 N8 C54 S1 4.8(11)
C55 S1 C54 N7 134.2(8)
C55 S1 C54 N8 -52.2(9)
C54 N8 C56 C57 -178.8(10)
C59 N8 C56 C57 1.4(14)
C54 N8 C56 C72 1.6(9)
C59 N8 C56 C72 -178.3(7)
N8 C56 C57 C58 -177.7(10)
C72 C56 C57 C58 1.8(15)
C56 C57 C58 C99 -0.8(19)
C56 N8 C59 C60 41.0(10)
C54 N8 C59 C60 -138.8(7)
N8 C59 C60 C61 68.2(9)
N8 C59 C60 C69 -119.5(8)
C69 C60 C61 C63 1.2(11)
C59 C60 C61 C63 173.3(7)
C69 C60 C61 C62 -177.1(8)
C59 C60 C61 C62 -5.0(11)
C60 C61 C63 C64 0.1(11)
C62 C61 C63 C64 178.4(8)
C60 C61 C63 C71 -175.5(7)
C62 C61 C63 C71 2.8(11)
C61 C63 C64 C66 -0.1(11)
C71 C63 C64 C66 175.5(7)
C61 C63 C64 C65 -178.9(8)
C71 C63 C64 C65 -3.3(11)
C63 C64 C66 C69 -1.2(11)
C65 C64 C66 C69 177.6(8)
C63 C64 C66 C67 -176.3(7)
C65 C64 C66 C67 2.6(11)
C86 N9 C67 C66 -48.5(12)
C76 N9 C67 C66 128.3(8)
C69 C66 C67 N9 131.3(8)
C64 C66 C67 N9 -53.6(11)
C64 C66 C69 C60 2.5(11)
C67 C66 C69 C60 177.5(7)
C64 C66 C69 C70 -178.3(8)
C67 C66 C69 C70 -3.2(12)
C61 C60 C69 C66 -2.5(12)
C59 C60 C69 C66 -174.6(7)
C61 C60 C69 C70 178.3(8)
C59 C60 C69 C70 6.2(12)
C52 N6 C71 C63 133.5(8)
C51 N6 C71 C63 -44.7(11)
C61 C63 C71 N6 -62.5(10)
C64 C63 C71 N6 121.8(8)
N8 C56 C72 C88 178.4(9)
C57 C56 C72 C88 -1.3(14)
N8 C56 C72 N7 -1.7(9)
C57 C56 C72 N7 178.6(8)
C54 N7 C72 C88 -178.9(10)
Re4 N7 C72 C88 -3.1(14)
C54 N7 C72 C56 1.2(9)
Re4 N7 C72 C56 177.0(5)
C86 N9 C76 C101 1.1(10)
C67 N9 C76 C101 -176.2(8)
C86 N9 C76 C96 -179.8(9)
C67 N9 C76 C96 2.9(14)
C76 N9 C86 N12 -0.6(10)
C67 N9 C86 N12 176.5(8)
C76 N9 C86 S6 -178.1(7)
C67 N9 C86 S6 -0.9(13)
C101 N12 C86 N9 -0.1(11)
C101 N12 C86 S6 177.5(7)
C104 S6 C86 N9 178.1(9)
C104 S6 C86 N12 0.9(10)
C56 C72 C88 C99 -0.3(16)
N7 C72 C88 C99 179.8(11)
N9 C76 C96 C97 -175.9(9)
C101 C76 C96 C97 3.1(13)
C76 C96 C97 C103 -1.0(17)
C72 C88 C99 C58 1(2)
C57 C58 C99 C88 -1(2)
N9 C76 C101 N12 -1.1(11)
C96 C76 C101 N12 179.6(8)
N9 C76 C101 C98 176.6(9)
C96 C76 C101 C98 -2.7(15)
C86 N12 C101 C76 0.8(12)
C86 N12 C101 C98 -176.6(11)
C103 C98 C101 C76 -0.1(17)
C103 C98 C101 N12 177.1(12)
C96 C97 C103 C98 -2(2)
C101 C98 C103 C97 2(2)
C3 Re2 O3 C10 101.2(6)
C2 Re2 O3 C10 -171.1(6)
C1 Re2 O3 C10 -40(3)
O4 Re2 O3 C10 8.1(6)
N1 Re2 O3 C10 -76.0(6)
C3 Re2 O4 C11 -102.0(6)
C2 Re2 O4 C11 -1(3)
C1 Re2 O4 C11 167.3(6)
O3 Re2 O4 C11 -7.4(6)
N1 Re2 O4 C11 75.5(6)
C5 Re1 O5 C8 169.0(6)
C6 Re1 O5 C8 14(3)
C4 Re1 O5 C8 -103.8(6)
O6 Re1 O5 C8 -8.8(5)
N3 Re1 O5 C8 76.9(5)
C5 Re1 O6 C7 -12(3)
C6 Re1 O6 C7 -170.5(6)
C4 Re1 O6 C7 99.8(6)
O5 Re1 O6 C7 7.3(5)
N3 Re1 O6 C7 -76.3(5)
C3 Re2 N1 C32 88(5)
C2 Re2 N1 C32 -133.2(8)
C1 Re2 N1 C32 -46.1(8)
O4 Re2 N1 C32 53.4(7)
O3 Re2 N1 C32 129.8(7)
C3 Re2 N1 C31 -93(5)
C2 Re2 N1 C31 45.9(7)
C1 Re2 N1 C31 133.0(7)
O4 Re2 N1 C31 -127.5(7)
O3 Re2 N1 C31 -51.1(7)
C5 Re1 N3 C13 125.0(7)
C6 Re1 N3 C13 39.1(7)
C4 Re1 N3 C13 -146(5)
O5 Re1 N3 C13 -136.0(6)
O6 Re1 N3 C13 -60.9(6)
C5 Re1 N3 C73 -52.8(7)
C6 Re1 N3 C73 -138.7(7)
C4 Re1 N3 C73 36(5)
O5 Re1 N3 C73 46.2(6)
O6 Re1 N3 C73 121.3(6)
C3 Re2 C1 O23 -17(47)
C2 Re2 C1 O23 -104(47)
O4 Re2 C1 O23 77(47)
O3 Re2 C1 O23 124(45)
N1 Re2 C1 O23 160(46)
C3 Re2 C2 O2 25(22)
C1 Re2 C2 O2 115(22)
O4 Re2 C2 O2 -77(23)
O3 Re2 C2 O2 -71(22)
N1 Re2 C2 O2 -153(22)
C2 Re2 C3 O1 106(14)
C1 Re2 C3 O1 19(14)
O4 Re2 C3 O1 -81(14)
O3 Re2 C3 O1 -157(14)
N1 Re2 C3 O1 -116(13)
C5 Re1 C4 O7 -19(26)
C6 Re1 C4 O7 67(26)
O5 Re1 C4 O7 -118(26)
O6 Re1 C4 O7 167(26)
N3 Re1 C4 O7 -108(24)
C6 Re1 C5 O9 -16(14)
C4 Re1 C5 O9 73(14)
O5 Re1 C5 O9 167(14)
O6 Re1 C5 O9 -174(12)
N3 Re1 C5 O9 -111(14)
C5 Re1 C6 O8 11(18)
C4 Re1 C6 O8 -75(18)
O5 Re1 C6 O8 167(16)
O6 Re1 C6 O8 -171(18)
N3 Re1 C6 O8 104(18)
Re1 O6 C7 C12 177.4(6)
Re1 O6 C7 C8 -5.3(8)
Re1 O5 C8 C9 -171.0(6)
Re1 O5 C8 C7 9.0(8)
O6 C7 C8 O5 -2.4(10)
C12 C7 C8 O5 175.1(7)
O6 C7 C8 C9 177.5(7)
C12 C7 C8 C9 -5.0(11)
O5 C8 C9 O11 2.3(12)
C7 C8 C9 O11 -177.7(7)
O5 C8 C9 C10 -176.2(7)
C7 C8 C9 C10 3.9(11)
Re2 O3 C10 C9 172.1(6)
Re2 O3 C10 C11 -7.7(9)
O11 C9 C10 O3 -0.3(13)
C8 C9 C10 O3 178.2(8)
O11 C9 C10 C11 179.5(7)
C8 C9 C10 C11 -2.0(12)
Re2 O4 C11 C12 -173.9(6)
Re2 O4 C11 C10 5.9(9)
O3 C10 C11 O4 1.2(11)
C9 C10 C11 O4 -178.5(8)
O3 C10 C11 C12 -179.0(8)
C9 C10 C11 C12 1.2(12)
O6 C7 C12 O10 -0.3(13)
C8 C7 C12 O10 -177.5(7)
O6 C7 C12 C11 -178.7(7)
C8 C7 C12 C11 4.1(12)
O4 C11 C12 O10 -1.0(13)
C10 C11 C12 O10 179.3(7)
O4 C11 C12 C7 177.4(8)
C10 C11 C12 C7 -2.3(12)
C73 N3 C13 N4 -2.7(9)
Re1 N3 C13 N4 179.1(5)
C73 N3 C13 S3 -178.0(6)
Re1 N3 C13 S3 3.9(10)
C14 N4 C13 N3 3.6(9)
C16 N4 C13 N3 -177.9(7)
C14 N4 C13 S3 178.9(6)
C16 N4 C13 S3 -2.6(11)
C89 S3 C13 N3 -113.0(8)
C89 S3 C13 N4 72.4(8)
C13 N4 C14 C73 -3.0(9)
C16 N4 C14 C73 178.6(8)
C13 N4 C14 C74 178.7(10)
C16 N4 C14 C74 0.2(16)
C13 N4 C16 C17 130.1(8)
C14 N4 C16 C17 -51.8(11)
N4 C16 C17 C19 -58.8(10)
N4 C16 C17 C18 124.2(8)
C19 C17 C18 C23 0.1(12)
C16 C17 C18 C23 177.2(7)
C19 C17 C18 C90 -176.7(8)
C16 C17 C18 C90 0.3(12)
C18 C17 C19 C21 1.4(12)
C16 C17 C19 C21 -175.6(7)
C18 C17 C19 C20 176.7(8)
C16 C17 C19 C20 -0.3(11)
C17 C19 C21 C22 -2.5(12)
C20 C19 C21 C22 -177.8(8)
C17 C19 C21 C25 172.0(7)
C20 C19 C21 C25 -3.3(12)
C19 C21 C22 C23 2.1(13)
C25 C21 C22 C23 -172.3(8)
C19 C21 C22 C100 -176.3(9)
C25 C21 C22 C100 9.2(13)
C21 C22 C23 C18 -0.6(13)
C100 C22 C23 C18 177.8(10)
C21 C22 C23 C24 177.2(9)
C100 C22 C23 C24 -4.4(15)
C17 C18 C23 C22 -0.5(13)
C90 C18 C23 C22 176.4(9)
C17 C18 C23 C24 -178.3(8)
C90 C18 C23 C24 -1.4(13)
C79 N10 C24 C23 158.6(9)
C78 N10 C24 C23 -27.6(16)
C22 C23 C24 N10 112.8(11)
C18 C23 C24 N10 -69.4(13)
C32 N2 C25 C21 -135.2(8)
C26 N2 C25 C21 44.3(12)
C19 C21 C25 N2 68.5(10)
C22 C21 C25 N2 -116.9(9)
C32 N2 C26 C27 -176.8(10)
C25 N2 C26 C27 3.5(16)
C32 N2 C26 C31 0.2(9)
C25 N2 C26 C31 -179.4(8)
C31 C26 C27 C28 2.4(16)
N2 C26 C27 C28 178.9(10)
C26 C27 C28 C29 1.8(18)
C27 C28 C29 C30 -5(2)
C28 C29 C30 C31 3.1(17)
C27 C26 C31 N1 177.4(9)
N2 C26 C31 N1 0.1(10)
C27 C26 C31 C30 -3.8(15)
N2 C26 C31 C30 178.8(8)
C32 N1 C31 C26 -0.4(10)
Re2 N1 C31 C26 -179.6(6)
C32 N1 C31 C30 -179.0(9)
Re2 N1 C31 C30 1.8(13)
C29 C30 C31 C26 1.0(14)
C29 C30 C31 N1 179.4(9)
C31 N1 C32 N2 0.5(9)
Re2 N1 C32 N2 179.7(5)
C31 N1 C32 S4 176.7(6)
Re2 N1 C32 S4 -4.1(11)
C26 N2 C32 N1 -0.5(10)
C25 N2 C32 N1 179.2(7)
C26 N2 C32 S4 -176.6(6)
C25 N2 C32 S4 3.1(12)
C33 S4 C32 N1 120.4(8)
C33 S4 C32 N2 -63.8(9)
N4 C14 C73 C75 -179.9(8)
C74 C14 C73 C75 -1.4(14)
N4 C14 C73 N3 1.4(9)
C74 C14 C73 N3 179.9(8)
C13 N3 C73 C14 0.8(9)
Re1 N3 C73 C14 178.9(5)
C13 N3 C73 C75 -177.8(9)
Re1 N3 C73 C75 0.4(13)
N4 C14 C74 C84 179.0(10)
C73 C14 C74 C84 0.9(15)
C14 C73 C75 C95 1.5(15)
N3 C73 C75 C95 180.0(10)
C79 N10 C78 C94 -178.2(11)
C24 N10 C78 C94 7.1(18)
C79 N10 C78 C93 -0.6(9)
C24 N10 C78 C93 -175.3(9)
C93 N11 C79 N10 -0.1(10)
C93 N11 C79 S5 179.4(7)
C78 N10 C79 N11 0.5(10)
C24 N10 C79 N11 175.5(9)
C78 N10 C79 S5 -179.0(6)
C24 N10 C79 S5 -4.0(12)
C82 S5 C79 N11 -3.2(10)
C82 S5 C79 N10 176.3(8)
C14 C74 C84 C95 -0.6(17)
C94 C83 C91 C92 1.1(18)
C83 C91 C92 C93 2.7(17)
C79 N11 C93 C92 177.4(10)
C79 N11 C93 C78 -0.3(10)
C91 C92 C93 N11 179.0(10)
C91 C92 C93 C78 -3.6(15)
C94 C78 C93 N11 178.6(9)
N10 C78 C93 N11 0.6(10)
C94 C78 C93 C92 0.7(14)
N10 C78 C93 C92 -177.3(9)
C91 C83 C94 C78 -4.0(16)
N10 C78 C94 C83 -179.6(10)
C93 C78 C94 C83 3.1(15)
C73 C75 C95 C84 -1.3(18)
C74 C84 C95 C75 1(2)

loop_
_platon_squeeze_void_nr
_platon_squeeze_void_average_x
_platon_squeeze_void_average_y
_platon_squeeze_void_average_z
_platon_squeeze_void_volume
_platon_squeeze_void_count_electrons
_platon_squeeze_void_content
1 0.194 0.766 0.117 11 1 ' '
2 0.288 0.226 0.380 17 2 ' '
3 0.391 0.519 0.690 33 4 ' '
4 0.350 0.694 0.704 7 1 ' '
5 0.383 0.092 0.731 9 1 ' '
6 0.435 0.135 0.013 15 1 ' '
7 0.473 0.211 0.345 13 2 ' '
8 0.538 0.787 0.651 14 2 ' '
9 0.609 0.481 0.310 33 4 ' '
10 0.565 0.864 0.987 16 1 ' '
11 0.616 0.907 0.268 9 1 ' '
12 0.650 0.306 0.296 7 1 ' '
13 0.727 0.775 0.619 16 2 ' '
14 0.806 0.234 0.883 11 1 ' '
